data_4062387
loop_
_publ_author_name
'Alexander, Jacob S.'
'Ruhlandt-Senge, Karin'
'Hope, H\%akon'

_publ_section_title
;
 Synthesis and Preparation of Alkaline-Earth-Metal Triphenylmethanides
 M(CPh~3~)~2~(18-crown-6)(HMPA)~2~ and the Ether Scission Products
 [M(C~12~H~23~O~6~)(N(SiMe~3~)~2~)]~2~ (M = Sr, Ba)
;
_journal_issue 24
_journal_name_full Organometallics
_journal_page_first 4933
_journal_page_last 4937
_journal_paper_doi 10.1021/om034043a
_journal_volume 22
_journal_year 2003
_chemical_formula_sum 'C18 H41 N O6 Si2 Sr'
_chemical_formula_weight 511.32
_space_group_IT_number 2
_symmetry_cell_setting triclinic
_symmetry_space_group_name_Hall '-P 1'
_symmetry_space_group_name_H-M 'P -1'
_cell_angle_alpha 84.404(2)
_cell_angle_beta 70.367(2)
_cell_angle_gamma 86.082(2)
_cell_formula_units_Z 2
_cell_length_a 10.0717(13)
_cell_length_b 11.1738(14)
_cell_length_c 12.2770(16)
_cell_measurement_temperature 93(2)
_cell_volume 1294.2(3)
_diffrn_ambient_temperature 93(2)
_exptl_crystal_density_diffrn 1.312
_cod_depositor_comments
;
The following automatic conversions were performed:
'_symmetry_cell_setting' value 'Triclinic' changed to 'triclinic'
according to '/home/saulius/struct/CIF-dictionaries/cif_core.dic'
dictionary named 'cif_core.dic' version 2.4.1 from 2010-06-29.

Automatic conversion script
Id: cif_fix_enum 1527 2010-12-29 10:47:43Z saulius 
;
_cod_database_code 4062387

loop_
_symmetry_equiv_pos_as_xyz
'x, y, z'
'-x, -y, -z'

loop_
_atom_site_label
_atom_site_type_symbol
_atom_site_fract_x
_atom_site_fract_y
_atom_site_fract_z
_atom_site_U_iso_or_equiv
_atom_site_adp_type
_atom_site_occupancy
_atom_site_symmetry_multiplicity
_atom_site_calc_flag
_atom_site_refinement_flags
_atom_site_disorder_assembly
_atom_site_disorder_group
Sr1 Sr 0.90254(3) 0.53563(3) 0.66186(3) 0.01335(10) Uani 1 1 d . . .
O1 O 0.8668(2) 0.4849(2) 0.4830(2) 0.0174(5) Uani 1 1 d . . .
C1 C 0.7341(4) 0.4584(4) 0.4819(3) 0.0201(8) Uani 1 1 d . . .
H1A H 0.7367 0.3748 0.4608 0.024 Uiso 1 1 calc R . .
H1B H 0.7101 0.5128 0.4221 0.024 Uiso 1 1 calc R . .
C2 C 0.6194(4) 0.4722(4) 0.5999(3) 0.0209(8) Uani 1 1 d . . .
H2A H 0.5963 0.5589 0.6101 0.025 Uiso 1 1 calc R . .
H2B H 0.5330 0.4341 0.6013 0.025 Uiso 1 1 calc R . .
O2 O 0.6625(3) 0.4186(2) 0.6948(2) 0.0191(5) Uani 1 1 d . . .
C3 C 0.6827(4) 0.2910(3) 0.6948(3) 0.0239(8) Uani 1 1 d . . .
H3A H 0.7511 0.2688 0.6197 0.029 Uiso 1 1 calc R . .
H3B H 0.5923 0.2532 0.7067 0.029 Uiso 1 1 calc R . .
C4 C 0.7376(4) 0.2494(3) 0.7915(3) 0.0231(8) Uani 1 1 d . . .
H4A H 0.6682 0.2702 0.8666 0.028 Uiso 1 1 calc R . .
H4B H 0.7546 0.1610 0.7942 0.028 Uiso 1 1 calc R . .
O3 O 0.8664(3) 0.3081(2) 0.7705(2) 0.0191(5) Uani 1 1 d . . .
C5 C 0.9389(4) 0.2622(3) 0.8476(3) 0.0230(8) Uani 1 1 d . . .
H5A H 0.9648 0.1759 0.8376 0.028 Uiso 1 1 calc R . .
H5B H 0.8777 0.2702 0.9289 0.028 Uiso 1 1 calc R . .
C6 C 1.0695(4) 0.3325(3) 0.8210(3) 0.0213(8) Uani 1 1 d . . .
H6A H 1.1202 0.3054 0.8760 0.026 Uiso 1 1 calc R . .
H6B H 1.1336 0.3211 0.7412 0.026 Uiso 1 1 calc R . .
O4 O 1.0249(3) 0.4560(2) 0.8320(2) 0.0210(5) Uani 1 1 d . . .
C7 C 1.1325(4) 0.5271(3) 0.8424(3) 0.0231(8) Uani 1 1 d . . .
H7A H 1.2198 0.5186 0.7752 0.028 Uiso 1 1 calc R . .
H7B H 1.1540 0.4996 0.9140 0.028 Uiso 1 1 calc R . .
C8 C 1.0797(4) 0.6567(3) 0.8468(3) 0.0220(8) Uani 1 1 d . . .
H8A H 0.9896 0.6645 0.9114 0.026 Uiso 1 1 calc R . .
H8B H 1.1493 0.7073 0.8595 0.026 Uiso 1 1 calc R . .
O5 O 1.0595(3) 0.6949(2) 0.7395(2) 0.0238(6) Uani 1 1 d . . .
C9 C 1.0281(5) 0.8217(4) 0.7266(5) 0.0404(12) Uani 1 1 d . . .
H9A H 0.9353 0.8402 0.7848 0.048 Uiso 1 1 calc R . .
H9B H 1.0191 0.8414 0.6489 0.048 Uiso 1 1 calc R . .
C10 C 1.1349(5) 0.9025(4) 0.7397(4) 0.0334(10) Uani 1 1 d . . .
H10A H 1.2304 0.8640 0.7106 0.040 Uiso 1 1 calc R . .
H10B H 1.1345 0.9798 0.6929 0.040 Uiso 1 1 calc R . .
O6 O 1.1022(3) 0.9244(3) 0.8586(3) 0.0386(8) Uani 1 1 d . . .
C11 C 1.1896(5) 0.9984(4) 0.8827(4) 0.0346(10) Uani 1 1 d . . .
H11A H 1.1688 1.0114 0.9621 0.042 Uiso 1 1 calc R . .
C12 C 1.2985(5) 1.0534(4) 0.8095(4) 0.0386(11) Uani 1 1 d . . .
H12A H 1.3246 1.0438 0.7288 0.046 Uiso 1 1 calc R . .
H12B H 1.3515 1.1029 0.8369 0.046 Uiso 1 1 calc R . .
N1 N 0.7353(3) 0.7231(3) 0.7002(3) 0.0163(6) Uani 1 1 d . . .
Si1 Si 0.73350(11) 0.82197(9) 0.58876(9) 0.0186(2) Uani 1 1 d . . .
C13 C 0.9002(5) 0.8033(4) 0.4631(4) 0.0349(10) Uani 1 1 d . . .
H13A H 0.9817 0.8100 0.4884 0.052 Uiso 1 1 calc R . .
H13B H 0.9022 0.8662 0.4011 0.052 Uiso 1 1 calc R . .
H13C H 0.9037 0.7241 0.4341 0.052 Uiso 1 1 calc R . .
C14 C 0.5847(5) 0.8070(4) 0.5302(4) 0.0399(11) Uani 1 1 d . . .
H14A H 0.5835 0.7238 0.5118 0.060 Uiso 1 1 calc R . .
H14B H 0.5988 0.8611 0.4598 0.060 Uiso 1 1 calc R . .
H14C H 0.4947 0.8284 0.5886 0.060 Uiso 1 1 calc R . .
C15 C 0.7215(5) 0.9852(4) 0.6192(4) 0.0329(10) Uani 1 1 d . . .
H15A H 0.7966 1.0011 0.6494 0.049 Uiso 1 1 calc R . .
H15B H 0.6295 1.0033 0.6767 0.049 Uiso 1 1 calc R . .
H15C H 0.7322 1.0361 0.5473 0.049 Uiso 1 1 calc R . .
Si2 Si 0.62277(10) 0.71645(9) 0.83713(8) 0.0171(2) Uani 1 1 d . . .
C16 C 0.4342(4) 0.6966(4) 0.8499(3) 0.0256(8) Uani 1 1 d . . .
H16A H 0.4293 0.6282 0.8072 0.038 Uiso 1 1 calc R . .
H16B H 0.3976 0.7698 0.8172 0.038 Uiso 1 1 calc R . .
H16C H 0.3776 0.6813 0.9318 0.038 Uiso 1 1 calc R . .
C17 C 0.6714(4) 0.5839(4) 0.9250(3) 0.0256(8) Uani 1 1 d . . .
H17A H 0.7693 0.5894 0.9218 0.038 Uiso 1 1 calc R . .
H17B H 0.6614 0.5092 0.8931 0.038 Uiso 1 1 calc R . .
H17C H 0.6088 0.5840 1.0057 0.038 Uiso 1 1 calc R . .
C18 C 0.6186(5) 0.8503(4) 0.9209(4) 0.0371(11) Uani 1 1 d . . .
H18A H 0.7146 0.8654 0.9178 0.056 Uiso 1 1 calc R . .
H18B H 0.5591 0.8339 1.0018 0.056 Uiso 1 1 calc R . .
H18C H 0.5801 0.9213 0.8865 0.056 Uiso 1 1 calc R . .

loop_
_atom_site_aniso_label
_atom_site_aniso_U_11
_atom_site_aniso_U_22
_atom_site_aniso_U_33
_atom_site_aniso_U_23
_atom_site_aniso_U_13
_atom_site_aniso_U_12
Sr1 0.01169(16) 0.01549(16) 0.01367(16) -0.00246(11) -0.00535(12) 0.00186(11)
O1 0.0111(12) 0.0261(13) 0.0169(12) -0.0055(10) -0.0062(10) -0.0001(10)
C1 0.0126(17) 0.031(2) 0.0171(17) -0.0032(15) -0.0046(14) -0.0014(15)
C2 0.0122(17) 0.028(2) 0.0232(19) -0.0018(15) -0.0077(15) 0.0016(14)
O2 0.0174(13) 0.0205(13) 0.0194(13) -0.0037(10) -0.0053(10) -0.0017(10)
C3 0.024(2) 0.0212(18) 0.029(2) -0.0030(16) -0.0113(17) -0.0034(15)
C4 0.0223(19) 0.0219(19) 0.026(2) -0.0001(15) -0.0087(16) -0.0042(15)
O3 0.0194(13) 0.0213(13) 0.0177(12) -0.0007(10) -0.0081(10) -0.0004(10)
C5 0.027(2) 0.0214(18) 0.0210(18) -0.0006(15) -0.0087(16) 0.0019(15)
C6 0.0222(19) 0.0202(18) 0.0239(19) -0.0018(15) -0.0118(16) 0.0053(15)
O4 0.0191(13) 0.0213(13) 0.0249(14) -0.0056(11) -0.0098(11) 0.0014(10)
C7 0.0226(19) 0.027(2) 0.0235(19) -0.0007(16) -0.0126(16) -0.0018(16)
C8 0.0229(19) 0.0238(19) 0.0199(18) -0.0046(15) -0.0064(15) -0.0047(15)
O5 0.0268(14) 0.0234(13) 0.0276(14) -0.0062(11) -0.0172(12) 0.0035(11)
C9 0.041(3) 0.031(2) 0.062(3) -0.001(2) -0.034(3) -0.001(2)
C10 0.034(2) 0.029(2) 0.043(3) -0.0013(19) -0.021(2) 0.0000(18)
O6 0.0405(19) 0.0357(17) 0.0345(17) -0.0119(14) -0.0023(15) -0.0074(14)
C11 0.044(3) 0.024(2) 0.038(2) -0.0102(18) -0.016(2) 0.0047(19)
C12 0.036(3) 0.036(2) 0.048(3) -0.004(2) -0.018(2) -0.006(2)
N1 0.0154(14) 0.0168(14) 0.0182(15) -0.0016(12) -0.0079(12) 0.0018(11)
Si1 0.0199(5) 0.0170(5) 0.0185(5) -0.0011(4) -0.0068(4) 0.0027(4)
C13 0.043(3) 0.031(2) 0.024(2) 0.0019(17) -0.0046(19) 0.008(2)
C14 0.044(3) 0.043(3) 0.043(3) 0.012(2) -0.031(2) -0.006(2)
C15 0.043(3) 0.0200(19) 0.032(2) -0.0007(17) -0.010(2) 0.0042(18)
Si2 0.0140(5) 0.0203(5) 0.0167(5) -0.0044(4) -0.0042(4) 0.0016(4)
C16 0.0161(18) 0.034(2) 0.025(2) 0.0011(17) -0.0065(16) 0.0014(16)
C17 0.0143(18) 0.037(2) 0.0208(19) 0.0052(17) -0.0018(15) -0.0005(16)
C18 0.040(3) 0.035(2) 0.028(2) -0.0142(19) 0.003(2) -0.007(2)

loop_
_geom_bond_atom_site_label_1
_geom_bond_atom_site_label_2
_geom_bond_distance
_geom_bond_site_symmetry_2
_geom_bond_publ_flag
Sr1 O1 2.417(2) 2_766 ?
Sr1 O1 2.465(2) . ?
Sr1 N1 2.574(3) . ?
Sr1 O2 2.719(3) . ?
Sr1 O3 2.741(3) . ?
Sr1 O4 2.809(3) . ?
Sr1 O5 2.882(3) . ?
Sr1 C2 3.324(4) . ?
Sr1 C17 3.355(4) . ?
Sr1 C1 3.405(4) . ?
Sr1 Si2 3.5564(11) . ?
Sr1 Si1 3.6964(11) . ?
O1 C1 1.393(4) . ?
O1 Sr1 2.417(2) 2_766 ?
C1 C2 1.533(5) . ?
C2 O2 1.439(4) . ?
O2 C3 1.426(4) . ?
C3 C4 1.493(5) . ?
C4 O3 1.427(4) . ?
O3 C5 1.419(4) . ?
C5 C6 1.502(5) . ?
C6 O4 1.427(4) . ?
O4 C7 1.432(4) . ?
C7 C8 1.509(5) . ?
C8 O5 1.419(4) . ?
O5 C9 1.436(5) . ?
C9 C10 1.508(6) . ?
C10 O6 1.427(5) . ?
O6 C11 1.367(5) . ?
C11 C12 1.308(7) . ?
N1 Si1 1.677(3) . ?
N1 Si2 1.680(3) . ?
Si1 C13 1.875(4) . ?
Si1 C15 1.885(4) . ?
Si1 C14 1.890(4) . ?
Si2 C16 1.879(4) . ?
Si2 C17 1.882(4) . ?
Si2 C18 1.887(4) . ?
